data_9003913
loop_
_publ_author_name
'Martignago, F.'
'Andreozzi, G. B.'
'Dal Negro, A.'

_publ_section_title
;
 Thermodynamics and kinetics of cation ordering in natural and synthetic
 Mg(Al,Fe3+)2O4 spinels from in situ high-temperature X-ray diffraction
 Sample: MgFe14, T = 600 C
;
_journal_name_full 'American Mineralogist'
_journal_page_first 306
_journal_page_last 312
_journal_paper_doi 10.2138/am.2006.1880
_journal_volume 91
_journal_year 2006
_chemical_compound_source Synthetic
_chemical_formula_sum 'Al1.843 Fe0.142 Mg1.013 O4'
_chemical_name_mineral Spinel
_space_group_IT_number 227
_symmetry_space_group_name_Hall '-F 4vw 2vw 3'
_symmetry_space_group_name_H-M 'F d -3 m :2'
_cell_angle_alpha 90
_cell_angle_beta 90
_cell_angle_gamma 90
_cell_length_a 8.1489
_cell_length_b 8.1489
_cell_length_c 8.1489
_cell_formula_units_Z 8
_cell_volume 541.124
_database_code_amcsd 0004037
_diffrn_ambient_temperature 873.15
_exptl_crystal_density_diffrn 3.591
_cod_original_sg_symbol_H-M 'F d 3 m'
_cod_original_formula_sum 'Mg1.013 Al1.843 Fe.142 O4'
_cod_database_code 9003913

loop_
_space_group_symop_operation_xyz
x,y,z
x,1/2+y,1/2+z
1/2+x,y,1/2+z
1/2+x,1/2+y,z
3/4+z,1/2-x,1/4+y
3/4+z,-x,3/4+y
1/4+z,1/2-x,3/4+y
1/4+z,-x,1/4+y
3/4-y,1/2+z,1/4-x
3/4-y,+z,3/4-x
1/4-y,1/2+z,3/4-x
1/4-y,+z,1/4-x
3/4+x,1/2-y,1/4+z
3/4+x,-y,3/4+z
1/4+x,1/2-y,3/4+z
1/4+x,-y,1/4+z
3/4-z,1/2+x,1/4-y
3/4-z,+x,3/4-y
1/4-z,1/2+x,3/4-y
1/4-z,+x,1/4-y
3/4+y,1/2-z,1/4+x
3/4+y,-z,3/4+x
1/4+y,1/2-z,3/4+x
1/4+y,-z,1/4+x
3/4-x,1/2+y,1/4-z
3/4-x,+y,3/4-z
1/4-x,1/2+y,3/4-z
1/4-x,+y,1/4-z
1/2+x,3/4-z,1/4-y
1/2+x,1/4-z,3/4-y
+x,3/4-z,3/4-y
+x,1/4-z,1/4-y
1/2-z,3/4+y,1/4+x
1/2-z,1/4+y,3/4+x
-z,3/4+y,3/4+x
-z,1/4+y,1/4+x
1/2+y,3/4-x,1/4-z
1/2+y,1/4-x,3/4-z
+y,3/4-x,3/4-z
+y,1/4-x,1/4-z
1/2-x,3/4+z,1/4+y
1/2-x,1/4+z,3/4+y
-x,3/4+z,3/4+y
-x,1/4+z,1/4+y
1/2+z,3/4-y,1/4-x
1/2+z,1/4-y,3/4-x
+z,3/4-y,3/4-x
+z,1/4-y,1/4-x
1/2-y,3/4+x,1/4+z
1/2-y,1/4+x,3/4+z
-y,3/4+x,3/4+z
-y,1/4+x,1/4+z
x,1/2+z,1/2+y
x,+z,+y
1/2+x,1/2+z,+y
1/2+x,+z,1/2+y
-z,1/2-y,1/2-x
-z,-y,-x
1/2-z,1/2-y,-x
1/2-z,-y,1/2-x
y,1/2+x,1/2+z
y,+x,+z
1/2+y,1/2+x,+z
1/2+y,+x,1/2+z
-x,1/2-z,1/2-y
-x,-z,-y
1/2-x,1/2-z,-y
1/2-x,-z,1/2-y
z,1/2+y,1/2+x
z,+y,+x
1/2+z,1/2+y,+x
1/2+z,+y,1/2+x
-y,1/2-x,1/2-z
-y,-x,-z
1/2-y,1/2-x,-z
1/2-y,-x,1/2-z
3/4+z,1/4+x,1/2-y
3/4+z,3/4+x,-y
1/4+z,1/4+x,-y
1/4+z,3/4+x,1/2-y
3/4-y,1/4-z,1/2+x
3/4-y,3/4-z,+x
1/4-y,1/4-z,+x
1/4-y,3/4-z,1/2+x
3/4+x,1/4+y,1/2-z
3/4+x,3/4+y,-z
1/4+x,1/4+y,-z
1/4+x,3/4+y,1/2-z
3/4-z,1/4-x,1/2+y
3/4-z,3/4-x,+y
1/4-z,1/4-x,+y
1/4-z,3/4-x,1/2+y
3/4+y,1/4+z,1/2-x
3/4+y,3/4+z,-x
1/4+y,1/4+z,-x
1/4+y,3/4+z,1/2-x
3/4-x,1/4-y,1/2+z
3/4-x,3/4-y,+z
1/4-x,1/4-y,+z
1/4-x,3/4-y,1/2+z
-z,3/4+x,3/4+y
-z,1/4+x,1/4+y
1/2-z,3/4+x,1/4+y
1/2-z,1/4+x,3/4+y
y,3/4-z,3/4-x
y,1/4-z,1/4-x
1/2+y,3/4-z,1/4-x
1/2+y,1/4-z,3/4-x
-x,3/4+y,3/4+z
-x,1/4+y,1/4+z
1/2-x,3/4+y,1/4+z
1/2-x,1/4+y,3/4+z
z,3/4-x,3/4-y
z,1/4-x,1/4-y
1/2+z,3/4-x,1/4-y
1/2+z,1/4-x,3/4-y
-y,3/4+z,3/4+x
-y,1/4+z,1/4+x
1/2-y,3/4+z,1/4+x
1/2-y,1/4+z,3/4+x
x,3/4-y,3/4-z
x,1/4-y,1/4-z
1/2+x,3/4-y,1/4-z
1/2+x,1/4-y,3/4-z
1/4-x,1/2+z,3/4-y
1/4-x,+z,1/4-y
3/4-x,1/2+z,1/4-y
3/4-x,+z,3/4-y
1/4+z,1/2-y,3/4+x
1/4+z,-y,1/4+x
3/4+z,1/2-y,1/4+x
3/4+z,-y,3/4+x
1/4-y,1/2+x,3/4-z
1/4-y,+x,1/4-z
3/4-y,1/2+x,1/4-z
3/4-y,+x,3/4-z
1/4+x,1/2-z,3/4+y
1/4+x,-z,1/4+y
3/4+x,1/2-z,1/4+y
3/4+x,-z,3/4+y
1/4-z,1/2+y,3/4-x
1/4-z,+y,1/4-x
3/4-z,1/2+y,1/4-x
3/4-z,+y,3/4-x
1/4+y,1/2-x,3/4+z
1/4+y,-x,1/4+z
3/4+y,1/2-x,1/4+z
3/4+y,-x,3/4+z
3/4-x,3/4-z,y
3/4-x,1/4-z,1/2+y
1/4-x,3/4-z,1/2+y
1/4-x,1/4-z,y
3/4+z,3/4+y,-x
3/4+z,1/4+y,1/2-x
1/4+z,3/4+y,1/2-x
1/4+z,1/4+y,-x
3/4-y,3/4-x,z
3/4-y,1/4-x,1/2+z
1/4-y,3/4-x,1/2+z
1/4-y,1/4-x,z
3/4+x,3/4+z,-y
3/4+x,1/4+z,1/2-y
1/4+x,3/4+z,1/2-y
1/4+x,1/4+z,-y
3/4-z,3/4-y,x
3/4-z,1/4-y,1/2+x
1/4-z,3/4-y,1/2+x
1/4-z,1/4-y,x
3/4+y,3/4+x,-z
3/4+y,1/4+x,1/2-z
1/4+y,3/4+x,1/2-z
1/4+y,1/4+x,-z
-z,-x,-y
-z,1/2-x,1/2-y
1/2-z,-x,1/2-y
1/2-z,1/2-x,-y
y,z,x
y,1/2+z,1/2+x
1/2+y,z,1/2+x
1/2+y,1/2+z,x
-x,-y,-z
-x,1/2-y,1/2-z
1/2-x,-y,1/2-z
1/2-x,1/2-y,-z
z,x,y
z,1/2+x,1/2+y
1/2+z,x,1/2+y
1/2+z,1/2+x,y
-y,-z,-x
-y,1/2-z,1/2-x
1/2-y,-z,1/2-x
1/2-y,1/2-z,-x

loop_
_atom_site_label
_atom_site_fract_x
_atom_site_fract_y
_atom_site_fract_z
_atom_site_occupancy
_atom_site_U_iso_or_equiv
MgT 0.12500 0.12500 0.12500 0.73100 0.01090
AlT 0.12500 0.12500 0.12500 0.20900 0.01090
FeT 0.12500 0.12500 0.12500 0.05900 0.01090
AlM 0.50000 0.50000 0.50000 0.81700 0.01040
MgM 0.50000 0.50000 0.50000 0.14100 0.01040
FeM 0.50000 0.50000 0.50000 0.04150 0.01040
O 0.26173 0.26173 0.26173 1.00000 0.01390

loop_
_cod_related_entry_id
_cod_related_entry_database
_cod_related_entry_code
1 AMCSD 0004037
